data_4023635
loop_
_publ_author_name
'Byron W. Purse'
'Sara M. Butterfield'
'Pablo Ballester'
'Alexander Shivanyuk'
'Julius Rebek, Jr.'

_publ_section_title
;
 Interaction Energies and Dynamics of Acid-Base Pairs
 Isolated in Cavitands
;
_journal_name_full 'Journal of Organic Chemistry'
_journal_page_first 6480
_journal_page_last 6488
_journal_paper_doi 10.1021/jo8008534
_journal_volume 73
_journal_year 2008
_chemical_formula_sum 'C117.75 H118.3 N10 O16'
_chemical_formula_weight 1929.52
_chemical_name_common cavitand
_chemical_name_systematic
;
 ?
;
_space_group_IT_number 2
_symmetry_cell_setting triclinic
_symmetry_space_group_name_Hall '-P 1'
_symmetry_space_group_name_H-M 'P -1'
_atom_sites_solution_hydrogens geom
_atom_sites_solution_primary direct
_atom_sites_solution_secondary difmap
_audit_creation_method SHELXL-97
_cell_angle_alpha 91.5670(10)
_cell_angle_beta 107.5670(10)
_cell_angle_gamma 114.4950(10)
_cell_formula_units_Z 2
_cell_length_a 15.4134(11)
_cell_length_b 18.2684(13)
_cell_length_c 22.2011(16)
_cell_measurement_temperature 293(2)
_cell_volume 5339.0(7)
_computing_structure_refinement 'SHELXL-97 (Sheldrick, 1997)'
_diffrn_ambient_temperature 293(2)
_diffrn_measured_fraction_theta_full 0.971
_diffrn_measured_fraction_theta_max 0.971
_diffrn_radiation_monochromator graphite
_diffrn_radiation_source 'fine-focus sealed tube'
_diffrn_radiation_type MoK\a
_diffrn_radiation_wavelength 0.71073
_diffrn_reflns_av_R_equivalents 0.0373
_diffrn_reflns_av_sigmaI/netI 0.0691
_diffrn_reflns_limit_h_max 20
_diffrn_reflns_limit_h_min -18
_diffrn_reflns_limit_k_max 24
_diffrn_reflns_limit_k_min -24
_diffrn_reflns_limit_l_max 29
_diffrn_reflns_limit_l_min -29
_diffrn_reflns_number 49350
_diffrn_reflns_theta_full 28.03
_diffrn_reflns_theta_max 28.03
_diffrn_reflns_theta_min 0.98
_exptl_absorpt_coefficient_mu 0.080
_exptl_absorpt_correction_type none
_exptl_crystal_colour colorless
_exptl_crystal_density_diffrn 1.200
_exptl_crystal_density_method 'not measured'
_exptl_crystal_description block
_exptl_crystal_F_000 2046
_exptl_crystal_size_max 0.4
_exptl_crystal_size_mid 0.3
_exptl_crystal_size_min 0.2
_refine_diff_density_max 1.049
_refine_diff_density_min -0.516
_refine_diff_density_rms 0.098
_refine_ls_extinction_method none
_refine_ls_goodness_of_fit_ref 1.105
_refine_ls_hydrogen_treatment mixed
_refine_ls_matrix_type full
_refine_ls_number_parameters 1383
_refine_ls_number_reflns 25099
_refine_ls_number_restraints 0
_refine_ls_restrained_S_all 1.105
_refine_ls_R_factor_all 0.1468
_refine_ls_R_factor_gt 0.1123
_refine_ls_shift/su_max 0.001
_refine_ls_shift/su_mean 0.000
_refine_ls_structure_factor_coef Fsqd
_refine_ls_weighting_details 'calc w=1/[\s^2^(Fo^2^)+(0.1357P)^2^+8.3518P] where P=(Fo^2^+2Fc^2^)/3'
_refine_ls_weighting_scheme calc
_refine_ls_wR_factor_gt 0.2793
_refine_ls_wR_factor_ref 0.3040
_reflns_number_gt 17655
_reflns_number_total 25099
_reflns_threshold_expression >2sigma(I)
_cod_data_source_file jo8008534_si_002_2.cif
_cod_data_source_block bp20lt
_cod_original_formula_sum 'C117.75 H118.30 N10 O16'
_cod_database_code 4023635

loop_
_symmetry_equiv_pos_as_xyz
'x, y, z'
'-x, -y, -z'

loop_
_atom_site_label
_atom_site_type_symbol
_atom_site_fract_x
_atom_site_fract_y
_atom_site_fract_z
_atom_site_U_iso_or_equiv
_atom_site_adp_type
_atom_site_occupancy
_atom_site_symmetry_multiplicity
_atom_site_calc_flag
_atom_site_refinement_flags
_atom_site_disorder_assembly
_atom_site_disorder_group
C1 C 0.6591(3) 0.4199(2) 0.59001(16) 0.0229(7) Uani 1 1 d . . .
H1 H 0.7105 0.4073 0.5814 0.028 Uiso 1 1 calc R . .
C1A C 0.6363(3) 0.4741(2) 0.54227(17) 0.0301(8) Uani 1 1 d . . .
H1A1 H 0.5821 0.4848 0.5474 0.036 Uiso 1 1 calc R . .
H1A2 H 0.6962 0.5261 0.5521 0.036 Uiso 1 1 calc R . .
C1B C 0.6055(4) 0.4358(3) 0.47300(19) 0.0420(11) Uani 1 1 d . . .
H1B1 H 0.6589 0.4254 0.4675 0.063 Uiso 1 1 calc R . .
H1B2 H 0.5933 0.4726 0.4453 0.063 Uiso 1 1 calc R . .
H1B3 H 0.5447 0.3854 0.4624 0.063 Uiso 1 1 calc R . .
C2 C 0.7044(2) 0.4625(2) 0.66008(16) 0.0200(7) Uani 1 1 d . . .
C3 C 0.7810(3) 0.4503(2) 0.70378(16) 0.0199(7) Uani 1 1 d . . .
C4 C 0.8228(2) 0.4875(2) 0.76783(16) 0.0197(7) Uani 1 1 d . . .
H4 H 0.8751 0.4796 0.7964 0.024 Uiso 1 1 calc R . .
C5 C 0.7852(2) 0.53655(19) 0.78816(15) 0.0190(6) Uani 1 1 d . . .
C6 C 0.7105(3) 0.5530(2) 0.74615(17) 0.0204(7) Uani 1 1 d . . .
C7 C 0.6712(3) 0.5142(2) 0.68231(17) 0.0221(7) Uani 1 1 d . . .
H7 H 0.6205 0.5235 0.6534 0.026 Uiso 1 1 calc R R .
C8 C 0.6761(3) 0.6119(2) 0.76940(17) 0.0212(7) Uani 1 1 d . . .
H8 H 0.7325 0.6490 0.8073 0.025 Uiso 1 1 calc R R .
C8A C 0.6547(3) 0.6656(2) 0.72010(19) 0.0285(8) Uani 1 1 d . . .
H8A1 H 0.7125 0.6910 0.7059 0.034 Uiso 1 1 calc R . .
H8A2 H 0.5961 0.6314 0.6830 0.034 Uiso 1 1 calc R . .
C8B C 0.6350(4) 0.7319(3) 0.7480(2) 0.0440(11) Uani 1 1 d . . .
H8B1 H 0.5769 0.7070 0.7612 0.066 Uiso 1 1 calc R R .
H8B2 H 0.6223 0.7640 0.7160 0.066 Uiso 1 1 calc R . .
H8B3 H 0.6933 0.7665 0.7844 0.066 Uiso 1 1 calc R . .
C9 C 0.5870(3) 0.56553(19) 0.79178(17) 0.0203(7) Uani 1 1 d . . .
C10 C 0.6020(2) 0.56072(19) 0.85641(16) 0.0186(6) Uani 1 1 d . . .
C11 C 0.5221(3) 0.5191(2) 0.87751(16) 0.0200(7) Uani 1 1 d . . .
H11 H 0.5339 0.5162 0.9208 0.024 Uiso 1 1 calc R . .
C12 C 0.4244(3) 0.48180(19) 0.83362(16) 0.0190(6) Uani 1 1 d . . .
C13 C 0.4045(3) 0.48539(19) 0.76873(17) 0.0200(7) Uani 1 1 d . . .
C14 C 0.4875(3) 0.5268(2) 0.74958(16) 0.0198(7) Uani 1 1 d . . .
H14 H 0.4758 0.5286 0.7062 0.024 Uiso 1 1 calc R R .
C15 C 0.2962(3) 0.4461(2) 0.72116(16) 0.0205(7) Uani 1 1 d . . .
H15 H 0.2515 0.4403 0.7460 0.025 Uiso 1 1 calc R R .
C15A C 0.2775(3) 0.5002(2) 0.67211(19) 0.0279(8) Uani 1 1 d . . .
H15A H 0.2975 0.5538 0.6949 0.033 Uiso 1 1 calc R . .
H15B H 0.3203 0.5067 0.6464 0.033 Uiso 1 1 calc R . .
C15B C 0.1688(3) 0.4666(3) 0.6282(2) 0.0454(11) Uani 1 1 d . . .
H15C H 0.1504 0.4160 0.6022 0.068 Uiso 1 1 calc R R .
H15D H 0.1612 0.5051 0.6010 0.068 Uiso 1 1 calc R . .
H15E H 0.1255 0.4572 0.6533 0.068 Uiso 1 1 calc R . .
C16 C 0.2682(2) 0.3598(2) 0.69012(16) 0.0186(6) Uani 1 1 d . . .
C17 C 0.2216(2) 0.2929(2) 0.71688(15) 0.0183(6) Uani 1 1 d . . .
C18 C 0.1937(2) 0.2141(2) 0.68899(16) 0.0203(7) Uani 1 1 d . . .
H18 H 0.1614 0.1699 0.7070 0.024 Uiso 1 1 calc R . .
C19 C 0.2141(2) 0.2018(2) 0.63423(16) 0.0186(6) Uani 1 1 d . . .
C20 C 0.2605(2) 0.2667(2) 0.60554(15) 0.0194(6) Uani 1 1 d . . .
C21 C 0.2874(3) 0.3449(2) 0.63543(17) 0.0220(7) Uani 1 1 d . . .
H21 H 0.3200 0.3892 0.6176 0.026 Uiso 1 1 calc R R .
C22 C 0.2788(3) 0.2519(2) 0.54361(16) 0.0228(7) Uani 1 1 d . . .
H22 H 0.2306 0.1956 0.5226 0.027 Uiso 1 1 calc R R .
C22A C 0.2583(3) 0.3078(2) 0.49639(17) 0.0276(8) Uani 1 1 d . H .
H22A H 0.1921 0.3051 0.4910 0.033 Uiso 1 1 calc R A 2
H22B H 0.3088 0.3638 0.5142 0.033 Uiso 1 1 calc R A 2
C23 C 0.3849(3) 0.2580(2) 0.55910(15) 0.0207(7) Uani 1 1 d . . .
C24 C 0.4010(3) 0.1885(2) 0.56509(16) 0.0222(7) Uani 1 1 d . . .
C25 C 0.4957(3) 0.1913(2) 0.57797(16) 0.0246(7) Uani 1 1 d . . .
H25 H 0.5042 0.1439 0.5809 0.029 Uiso 1 1 calc R . .
C26 C 0.5785(3) 0.2667(2) 0.58644(15) 0.0220(7) Uani 1 1 d . . .
C27 C 0.5674(3) 0.3382(2) 0.58136(15) 0.0218(7) Uani 1 1 d . . .
C28 C 0.4703(3) 0.3320(2) 0.56861(15) 0.0225(7) Uani 1 1 d . . .
H28 H 0.4620 0.3796 0.5663 0.027 Uiso 1 1 calc R R .
C29 C 0.7248(3) 0.2588(2) 0.65418(16) 0.0236(7) Uani 1 1 d . . .
C30 C 0.7095(3) 0.1818(2) 0.66664(18) 0.0271(8) Uani 1 1 d . R .
H30 H 0.6612 0.1361 0.6358 0.033 Uiso 1 1 calc R . .
C31 C 0.7663(3) 0.1722(2) 0.72544(19) 0.0266(8) Uani 1 1 d . . .
C32 C 0.8400(3) 0.2408(2) 0.77080(17) 0.0252(7) Uani 1 1 d . Q .
C33 C 0.8575(3) 0.3184(2) 0.75685(17) 0.0251(7) Uani 1 1 d . . .
H33 H 0.9080 0.3643 0.7867 0.030 Uiso 1 1 calc R R .
C34 C 0.8004(3) 0.3277(2) 0.69911(16) 0.0218(7) Uani 1 1 d . R .
C35 C 0.6690(4) 0.0265(3) 0.7259(4) 0.078(2) Uani 1 1 d . . .
C36A C 0.6752(9) -0.0443(5) 0.7661(6) 0.052(3) Uani 0.50 1 d P R .
C36B C 0.6947(9) -0.0521(6) 0.7227(8) 0.064(3) Uani 0.50 1 d P R .
C37A C 0.6846(18) -0.0936(9) 0.6542(11) 0.110(7) Uani 0.50 1 d P . .
C37B C 0.665(3) -0.0414(12) 0.8281(11) 0.29(3) Uani 0.50 1 d P . .
C38 C 0.9563(3) 0.1943(2) 0.84334(19) 0.0293(8) Uani 1 1 d . . .
C39 C 1.0207(3) 0.2054(2) 0.9123(2) 0.0326(9) Uani 1 1 d . Q .
H39A H 1.0506 0.1676 0.9158 0.039 Uiso 1 1 calc R . .
H39B H 0.9777 0.1921 0.9384 0.039 Uiso 1 1 calc R . .
C40 C 1.1045(3) 0.2913(2) 0.9381(2) 0.0329(9) Uani 1 1 d . . .
H40A H 1.1439 0.3067 0.9104 0.049 Uiso 1 1 calc R Q .
H40B H 1.1475 0.2935 0.9804 0.049 Uiso 1 1 calc R . .
H40C H 1.0753 0.3282 0.9400 0.049 Uiso 1 1 calc R . .
C41 C 0.8089(2) 0.53844(19) 0.90076(15) 0.0186(6) Uani 1 1 d . . .
C42 C 0.7461(3) 0.5540(2) 0.92761(16) 0.0198(7) Uani 1 1 d . R .
C43 C 0.7376(3) 0.5275(2) 0.98394(16) 0.0226(7) Uani 1 1 d . . .
H43 H 0.6978 0.5398 1.0028 0.027 Uiso 1 1 calc R R .
C44 C 0.7874(3) 0.4827(2) 1.01319(16) 0.0226(7) Uani 1 1 d . O .
C45 C 0.8444(3) 0.4620(2) 0.98347(16) 0.0201(7) Uani 1 1 d . . .
C46 C 0.8564(3) 0.4915(2) 0.92792(16) 0.0213(7) Uani 1 1 d . P .
H46 H 0.8964 0.4797 0.9090 0.026 Uiso 1 1 calc R . .
C47 C 0.9006(3) 0.3530(2) 0.98151(18) 0.0240(7) Uani 1 1 d . . .
C48 C 0.9341(3) 0.3008(3) 1.0257(2) 0.0320(9) Uani 1 1 d . P .
H48A H 0.9906 0.2963 1.0182 0.038 Uiso 1 1 calc R . .
H48B H 0.9569 0.3266 1.0700 0.038 Uiso 1 1 calc R . .
C49 C 0.8482(5) 0.2171(4) 1.0145(3) 0.0676(17) Uani 1 1 d . . .
H49A H 0.7937 0.2214 1.0242 0.101 Uiso 1 1 calc R P .
H49B H 0.8715 0.1842 1.0417 0.101 Uiso 1 1 calc R . .
H49C H 0.8246 0.1921 0.9704 0.101 Uiso 1 1 calc R . .
C50 C 0.8542(3) 0.4766(3) 1.12756(18) 0.0307(8) Uani 1 1 d . . .
C51 C 0.8268(4) 0.4637(4) 1.1875(2) 0.0504(13) Uani 1 1 d . O .
H51A H 0.8406 0.5160 1.2097 0.060 Uiso 1 1 calc R . .
H51B H 0.7546 0.4286 1.1753 0.060 Uiso 1 1 calc R . .
C52 C 0.8830(5) 0.4269(5) 1.2320(3) 0.076(2) Uani 1 1 d . . .
H52A H 0.8646 0.3728 1.2119 0.114 Uiso 1 1 calc R O .
H52B H 0.8663 0.4240 1.2705 0.114 Uiso 1 1 calc R . .
H52C H 0.9547 0.4598 1.2426 0.114 Uiso 1 1 calc R . .
C53 C 0.3256(3) 0.3683(2) 0.87247(16) 0.0194(6) Uani 1 1 d . . .
C54 C 0.2513(3) 0.2981(2) 0.82906(16) 0.0212(7) Uani 1 1 d . R .
C55 C 0.2276(3) 0.2230(2) 0.84786(18) 0.0244(7) Uani 1 1 d . . .
H55 H 0.1770 0.1762 0.8190 0.029 Uiso 1 1 calc R R .
C56 C 0.2778(3) 0.2160(2) 0.90913(17) 0.0243(7) Uani 1 1 d . D .
C57 C 0.3525(3) 0.2864(2) 0.95272(17) 0.0237(7) Uani 1 1 d . . .
C58 C 0.3751(3) 0.3623(2) 0.93395(17) 0.0222(7) Uani 1 1 d . N .
H58 H 0.4240 0.4094 0.9631 0.027 Uiso 1 1 calc R . .
C59 C 0.4982(3) 0.3260(2) 1.05345(18) 0.0281(8) Uani 1 1 d . . .
C60 C 0.5292(4) 0.3042(3) 1.1194(2) 0.0397(10) Uani 1 1 d . C .
H60A H 0.4692 0.2659 1.1272 0.048 Uiso 1 1 calc R B 1
H60B H 0.5618 0.3531 1.1518 0.048 Uiso 1 1 calc R B 1
C61 C 0.6022(7) 0.2661(5) 1.1245(4) 0.075(3) Uani 0.766(13) 1 d P C 1
H61A H 0.5653 0.2115 1.1004 0.112 Uiso 0.766(13) 1 calc PR C 1
H61B H 0.6333 0.2647 1.1687 0.112 Uiso 0.766(13) 1 calc PR C 1
H61C H 0.6538 0.2983 1.1076 0.112 Uiso 0.766(13) 1 calc PR C 1
C64A C 0.4382(9) 0.2230(6) 1.1305(10) 0.051(7) Uiso 0.234(13) 1 d PR C 2
C62 C 0.2213(3) 0.1105(2) 0.9742(2) 0.0330(9) Uani 1 1 d . D 2
C63 C 0.1824(4) 0.0200(3) 0.9753(2) 0.0482(12) Uani 1 1 d . D 2
H63A H 0.1316 -0.0101 0.9339 0.058 Uiso 1 1 calc R D 2
H63B H 0.2380 0.0054 0.9824 0.058 Uiso 1 1 calc R D 2
C64 C 0.1367(9) -0.0040(4) 1.0269(5) 0.135(4) Uani 1 1 d . D 2
H64A H 0.1837 0.0308 1.0671 0.203 Uiso 1 1 calc R D 2
H64B H 0.1226 -0.0598 1.0305 0.203 Uiso 1 1 calc R D 2
H64C H 0.0748 0.0015 1.0161 0.203 Uiso 1 1 calc R D 2
C65 C 0.2336(3) 0.0789(2) 0.62990(17) 0.0217(7) Uani 1 1 d . E 2
C66 C 0.3023(3) 0.0737(2) 0.60314(17) 0.0231(7) Uani 1 1 d . E 2
C67 C 0.3479(3) 0.0238(2) 0.62365(18) 0.0252(7) Uani 1 1 d . E 2
H67 H 0.3922 0.0194 0.6048 0.030 Uiso 1 1 calc R E 2
C68 C 0.3286(3) -0.0201(2) 0.67206(19) 0.0270(8) Uani 1 1 d . E 2
C69 C 0.2621(3) -0.0131(2) 0.70023(18) 0.0261(7) Uani 1 1 d . E 2
C70 C 0.2138(3) 0.0355(2) 0.67817(18) 0.0249(7) Uani 1 1 d . E 2
H70 H 0.1679 0.0389 0.6960 0.030 Uiso 1 1 calc R E 2
C71 C 0.2347(3) -0.0314(2) 0.8044(2) 0.0316(8) Uani 1 1 d . E 2
C72 C 0.2225(4) -0.0902(3) 0.8516(2) 0.0461(11) Uani 1 1 d . E 2
H72A H 0.2678 -0.0595 0.8940 0.055 Uiso 1 1 calc R E 2
H72B H 0.1537 -0.1106 0.8519 0.055 Uiso 1 1 calc R E 2
C73 C 0.2422(8) -0.1622(5) 0.8403(4) 0.097(3) Uani 1 1 d . E 2
H73A H 0.1952 -0.1955 0.7996 0.145 Uiso 1 1 calc R E 2
H73B H 0.2337 -0.1938 0.8738 0.145 Uiso 1 1 calc R E 2
H73C H 0.3104 -0.1435 0.8404 0.145 Uiso 1 1 calc R E 2
C74 C 0.3343(4) -0.1509(3) 0.6915(2) 0.0368(9) Uani 1 1 d . E 2
C75 C 0.4036(4) -0.1922(3) 0.6997(3) 0.0541(13) Uani 1 1 d . E 2
H75A H 0.4476 -0.1702 0.6748 0.065 Uiso 1 1 calc R E 2
H75B H 0.4462 -0.1799 0.7445 0.065 Uiso 1 1 calc R E 2
C76 C 0.3467(7) -0.2810(4) 0.6792(8) 0.198(8) Uani 1 1 d . E 2
H76A H 0.3057 -0.3034 0.7053 0.297 Uiso 1 1 calc R E 2
H76B H 0.3934 -0.3043 0.6839 0.297 Uiso 1 1 calc R E 2
H76C H 0.3039 -0.2934 0.6351 0.297 Uiso 1 1 calc R E 2
C100 C 0.4792(7) 0.2905(8) 0.7742(8) 0.189(7) Uani 1 1 d . F 2
H10A H 0.4660 0.2929 0.7289 0.227 Uiso 1 1 calc R F 2
H10B H 0.4407 0.3138 0.7881 0.227 Uiso 1 1 calc R F 2
C101 C 0.4366(7) 0.2025(7) 0.7805(6) 0.151(5) Uani 1 1 d . F 2
H10C H 0.3792 0.1886 0.7950 0.181 Uiso 1 1 calc R F 2
H10D H 0.4130 0.1686 0.7391 0.181 Uiso 1 1 calc R F 2
C102 C 0.5720(8) 0.3303(5) 0.8711(4) 0.109(3) Uani 1 1 d . F 2
H10E H 0.6338 0.3730 0.9017 0.130 Uiso 1 1 calc R F 2
H10F H 0.5148 0.3370 0.8754 0.130 Uiso 1 1 calc R F 2
C103 C 0.5643(15) 0.2561(8) 0.8836(6) 0.219(9) Uani 1 1 d . F 2
H10G H 0.5260 0.2397 0.9124 0.263 Uiso 1 1 calc R F 2
H10H H 0.6321 0.2622 0.9064 0.263 Uiso 1 1 calc R F 2
C104 C 0.6111(7) 0.2222(6) 0.8166(6) 0.117(3) Uani 1 1 d . F 2
H10I H 0.6636 0.2279 0.8564 0.140 Uiso 1 1 calc R F 2
H10J H 0.6096 0.1835 0.7850 0.140 Uiso 1 1 calc R F 2
C105 C 0.6398(9) 0.2979(7) 0.7963(6) 0.138(4) Uani 1 1 d . F 2
H10K H 0.6339 0.2904 0.7515 0.165 Uiso 1 1 calc R F 2
H10L H 0.7102 0.3336 0.8212 0.165 Uiso 1 1 calc R F 2
C201 C 0.9698(4) 0.2196(3) 0.5416(2) 0.0489(12) Uani 1 1 d . G 2
H201 H 0.9858 0.2730 0.5350 0.059 Uiso 1 1 calc R G 2
C202 C 0.9592(4) 0.1625(4) 0.4936(2) 0.0497(12) Uani 1 1 d . G 2
C203 C 0.9380(4) 0.0846(3) 0.5054(3) 0.0522(13) Uani 1 1 d . G 2
H203 H 0.9314 0.0461 0.4740 0.063 Uiso 1 1 calc R G 2
C204 C 0.9261(4) 0.0616(3) 0.5618(3) 0.0513(13) Uani 1 1 d . G 2
C205 C 0.9353(3) 0.1201(3) 0.6088(2) 0.0470(11) Uani 1 1 d . G 2
H205 H 0.9267 0.1052 0.6471 0.056 Uiso 1 1 calc R G 2
C206 C 0.9568(3) 0.1983(3) 0.5994(2) 0.0411(10) Uani 1 1 d . G 2
C207 C 0.9676(4) 0.2622(3) 0.6494(2) 0.0486(12) Uani 1 1 d . G 2
H20A H 0.9079 0.2710 0.6366 0.073 Uiso 1 1 calc R G 2
H20B H 1.0260 0.3123 0.6534 0.073 Uiso 1 1 calc R G 2
H20C H 0.9757 0.2437 0.6899 0.073 Uiso 1 1 calc R G 2
C208 C 0.9072(5) -0.0235(4) 0.5729(3) 0.0719(18) Uani 1 1 d . G 2
H20D H 0.8867 -0.0579 0.5328 0.108 Uiso 1 1 calc R G 2
H20E H 0.8545 -0.0446 0.5912 0.108 Uiso 1 1 calc R G 2
H20F H 0.9684 -0.0225 0.6018 0.108 Uiso 1 1 calc R G 2
C209 C 0.9696(5) 0.1847(4) 0.4302(3) 0.0664(16) Uani 1 1 d . G 2
H20G H 1.0077 0.1605 0.4178 0.100 Uiso 1 1 calc R G 2
H20H H 1.0044 0.2430 0.4346 0.100 Uiso 1 1 calc R G 2
H20I H 0.9034 0.1646 0.3981 0.100 Uiso 1 1 calc R G 2
C22B C 0.2612(4) 0.2838(3) 0.43105(19) 0.0402(10) Uani 1 1 d . H 2
H22C H 0.3275 0.2888 0.4358 0.060 Uiso 1 1 calc R H 2
H22D H 0.2462 0.3191 0.4028 0.060 Uiso 1 1 calc R H 2
H22E H 0.2116 0.2283 0.4133 0.060 Uiso 1 1 calc R H 2
C301 C 0.0626(3) 0.2388(2) 0.19324(19) 0.0310(8) Uani 1 1 d . I 2
H301 H 0.0715 0.2888 0.1807 0.037 Uiso 1 1 calc R I 2
C302 C 0.0728(3) 0.1825(2) 0.15630(19) 0.0304(8) Uani 1 1 d . I 2
C303 C 0.0578(3) 0.1076(3) 0.1754(2) 0.0340(9) Uani 1 1 d . I 2
H303 H 0.0642 0.0694 0.1508 0.041 Uiso 1 1 calc R I 2
C304 C 0.0336(3) 0.0882(3) 0.2300(2) 0.0364(9) Uani 1 1 d . I 2
C305 C 0.0257(3) 0.1466(3) 0.2664(2) 0.0365(9) Uani 1 1 d . I 2
H305 H 0.0109 0.1351 0.3037 0.044 Uiso 1 1 calc R I 2
C306 C 0.0395(3) 0.2220(3) 0.2485(2) 0.0344(9) Uani 1 1 d . I 2
C307 C 0.0314(4) 0.2858(3) 0.2891(3) 0.0505(12) Uani 1 1 d . I 2
H30A H 0.0949 0.3159 0.3235 0.076 Uiso 1 1 calc R I 2
H30B H -0.0213 0.2591 0.3066 0.076 Uiso 1 1 calc R I 2
H30C H 0.0156 0.3226 0.2629 0.076 Uiso 1 1 calc R I 2
C308 C 0.0160(5) 0.0065(3) 0.2486(3) 0.0593(15) Uani 1 1 d . I 2
H30D H -0.0530 -0.0223 0.2472 0.089 Uiso 1 1 calc R I 2
H30E H 0.0613 0.0138 0.2914 0.089 Uiso 1 1 calc R I 2
H30F H 0.0283 -0.0244 0.2193 0.089 Uiso 1 1 calc R I 2
C309 C 0.0988(4) 0.2014(3) 0.0963(2) 0.0436(11) Uani 1 1 d . I 2
H30G H 0.0387 0.1735 0.0592 0.065 Uiso 1 1 calc R I 2
H30H H 0.1486 0.1835 0.0948 0.065 Uiso 1 1 calc R I 2
H30I H 0.1256 0.2592 0.0968 0.065 Uiso 1 1 calc R I 2
C401 C 0.4370(7) -0.0282(6) 0.4944(3) 0.102(3) Uani 1 1 d . . 2
C402 C 0.3729(11) 0.0018(9) 0.4579(5) 0.071(4) Uani 0.50 1 d P J 2
C403 C 0.4299(12) 0.0744(12) 0.4389(6) 0.090(5) Uani 0.50 1 d P J 2
C404 C 0.5286(11) 0.1074(12) 0.4532(8) 0.100(7) Uani 0.50 1 d P . 2
C405 C 0.5932(12) 0.0936(8) 0.4810(6) 0.064(3) Uani 0.50 1 d P . 2
C406 C 0.6938(10) 0.1283(10) 0.4958(7) 0.092(5) Uani 0.50 1 d P K 2
C407 C 0.367(2) 0.1187(17) 0.4010(9) 0.153(11) Uani 0.50 1 d P . 2
C501 C 0.0553(12) 0.4559(12) 0.4079(5) 0.096(6) Uani 0.50 1 d P L 2
C502 C 0.0190(6) 0.4740(6) 0.4570(3) 0.091(3) Uani 1 1 d . . 2
C503 C 0.1097(11) 0.5667(10) 0.4680(6) 0.071(4) Uani 0.50 1 d P M 2
C504 C 0.0256(12) 0.5297(11) 0.4986(9) 0.085(6) Uani 0.50 1 d P . 2
C505 C 0.1287(10) 0.6257(10) 0.5131(6) 0.069(4) Uani 0.50 1 d P M 2
C506 C 0.2151(12) 0.7122(11) 0.5224(9) 0.102(6) Uani 0.50 1 d P M 2
C507 C 0.0696(9) 0.6132(8) 0.5525(6) 0.063(3) Uani 0.50 1 d P . 2
N1 N 0.2495(3) 0.13518(19) 0.92366(15) 0.0293(7) Uani 1 1 d . D 2
H1A H 0.2506 0.0996 0.8981 0.035 Uiso 1 1 calc R D 2
N2 N 0.4012(3) 0.28007(19) 1.01615(14) 0.0272(7) Uani 1 1 d . N 2
H2 H 0.3645 0.2426 1.0326 0.033 Uiso 1 1 calc R N 2
N3 N 0.7764(2) 0.4594(2) 1.07212(14) 0.0268(7) Uani 1 1 d . O 2
H3 H 0.7158 0.4322 1.0725 0.032 Uiso 1 1 calc R O 2
N4 N 0.8885(2) 0.41178(18) 1.01170(14) 0.0232(6) Uani 1 1 d . P 2
H4A H 0.9104 0.4193 1.0530 0.028 Uiso 1 1 calc R P 2
N5 N 0.8985(2) 0.23535(19) 0.83234(15) 0.0275(7) Uani 1 1 d . Q 2
H5 H 0.8972 0.2601 0.8653 0.033 Uiso 1 1 calc R Q 2
N6 N 0.7551(3) 0.0940(2) 0.73858(19) 0.0385(9) Uani 1 1 d . R 2
H6 H 0.8102 0.0898 0.7568 0.046 Uiso 1 1 calc R R 2
N7 N 0.3801(3) -0.0697(2) 0.69049(17) 0.0327(7) Uani 1 1 d . E 2
H7A H 0.4452 -0.0464 0.7019 0.039 Uiso 1 1 calc R E 2
N8 N 0.2436(3) -0.0578(2) 0.75008(17) 0.0321(7) Uani 1 1 d . E 2
H8A H 0.2374 -0.1068 0.7452 0.039 Uiso 1 1 calc R E 2
N10 N 0.5737(7) 0.3374(5) 0.8041(5) 0.129(3) Uani 1 1 d . F 2
N11 N 0.5154(9) 0.1871(5) 0.8267(6) 0.140(3) Uani 1 1 d . F 2
O2 O 0.82290(18) 0.40438(15) 0.68192(12) 0.0228(5) Uani 1 1 d . R 2
O3 O 0.83251(18) 0.57911(14) 0.85153(11) 0.0209(5) Uani 1 1 d . R 2
O4 O 0.70031(18) 0.60300(14) 0.90140(11) 0.0214(5) Uani 1 1 d . R 2
O5 O 0.34315(18) 0.44507(14) 0.85601(11) 0.0204(5) Uani 1 1 d . R 2
O6 O 0.19431(18) 0.30551(14) 0.76958(11) 0.0214(5) Uani 1 1 d . R 2
O7 O 0.17875(18) 0.12142(14) 0.60343(12) 0.0232(5) Uani 1 1 d . E 2
O8 O 0.31610(19) 0.11220(15) 0.55119(12) 0.0245(5) Uani 1 1 d . E 2
O9 O 0.5848(3) 0.0221(2) 0.6989(3) 0.0890(17) Uani 1 1 d . R 2
O10 O 0.9575(2) 0.15192(18) 0.79998(14) 0.0365(7) Uani 1 1 d . Q 2
O11 O 0.8812(2) 0.34002(17) 0.92352(13) 0.0331(6) Uani 1 1 d . P 2
O12 O 0.9426(2) 0.50138(19) 1.12988(12) 0.0342(6) Uani 1 1 d . O 2
O13 O 0.5600(2) 0.38081(18) 1.03627(13) 0.0329(6) Uani 1 1 d . N 2
O14 O 0.2275(3) 0.15770(19) 1.01780(16) 0.0443(8) Uani 1 1 d . D 2
O15 O 0.2355(2) 0.03507(17) 0.81567(14) 0.0383(7) Uani 1 1 d . E 2
O16 O 0.2453(3) -0.18833(18) 0.68653(18) 0.0465(8) Uani 1 1 d . E 2
O1 O 0.67320(19) 0.26898(15) 0.59438(11) 0.0248(5) Uani 1 1 d . R 2
CZ1 C 0.475(2) 0.0593(16) 0.9860(13) 0.147(8) Uiso 0.50 1 d P S 2
CZ2 C 0.5000 0.0000 1.0000 0.195(18) Uiso 0.50 2 d SP . 2
CZ3 C 0.4935(17) 0.0239(14) 0.8402(11) 0.126(7) Uiso 0.50 1 d P T 2
CZ4 C 0.441(2) 0.0368(19) 1.0434(15) 0.178(11) Uiso 0.50 1 d P S 2

loop_
_atom_site_aniso_label
_atom_site_aniso_U_11
_atom_site_aniso_U_22
_atom_site_aniso_U_33
_atom_site_aniso_U_23
_atom_site_aniso_U_13
_atom_site_aniso_U_12
C1 0.0238(17) 0.0274(18) 0.0172(16) 0.0035(13) 0.0089(13) 0.0097(14)
C1A 0.033(2) 0.034(2) 0.0208(17) 0.0106(15) 0.0109(15) 0.0107(17)
C1B 0.054(3) 0.051(3) 0.0208(19) 0.0146(18) 0.0153(19) 0.021(2)
C2 0.0182(16) 0.0221(16) 0.0175(15) 0.0072(12) 0.0082(13) 0.0053(13)
C3 0.0199(16) 0.0183(15) 0.0241(16) 0.0075(13) 0.0135(13) 0.0067(13)
C4 0.0168(15) 0.0189(15) 0.0223(16) 0.0065(13) 0.0072(13) 0.0064(13)
C5 0.0180(16) 0.0160(15) 0.0185(15) 0.0025(12) 0.0068(13) 0.0031(12)
C6 0.0205(16) 0.0164(15) 0.0274(17) 0.0086(13) 0.0131(14) 0.0074(13)
C7 0.0206(16) 0.0225(17) 0.0228(17) 0.0096(13) 0.0087(14) 0.0081(14)
C8 0.0198(16) 0.0163(15) 0.0255(17) 0.0044(13) 0.0063(13) 0.0072(13)
C8A 0.0265(19) 0.0238(18) 0.036(2) 0.0118(15) 0.0111(16) 0.0112(15)
C8B 0.046(3) 0.028(2) 0.062(3) 0.016(2) 0.013(2) 0.024(2)
C9 0.0220(16) 0.0130(14) 0.0304(18) 0.0053(13) 0.0107(14) 0.0106(13)
C10 0.0182(16) 0.0167(15) 0.0213(16) -0.0001(12) 0.0043(13) 0.0101(13)
C11 0.0259(17) 0.0200(16) 0.0192(15) 0.0020(12) 0.0074(13) 0.0151(14)
C12 0.0198(16) 0.0155(15) 0.0278(17) 0.0054(12) 0.0106(13) 0.0117(13)
C13 0.0213(16) 0.0125(14) 0.0282(17) 0.0026(12) 0.0070(14) 0.0103(13)
C14 0.0219(16) 0.0186(15) 0.0198(16) 0.0044(12) 0.0050(13) 0.0112(13)
C15 0.0202(16) 0.0194(16) 0.0249(17) 0.0036(13) 0.0092(14) 0.0105(13)
C15A 0.0264(19) 0.0246(18) 0.034(2) 0.0089(15) 0.0076(16) 0.0148(15)
C15B 0.039(2) 0.045(3) 0.047(3) 0.017(2) 0.001(2) 0.023(2)
C16 0.0160(15) 0.0178(15) 0.0218(16) 0.0029(12) 0.0049(13) 0.0086(12)
C17 0.0142(15) 0.0241(16) 0.0181(15) 0.0036(12) 0.0035(12) 0.0112(13)
C18 0.0158(15) 0.0212(16) 0.0230(16) 0.0058(13) 0.0057(13) 0.0080(13)
C19 0.0123(14) 0.0175(15) 0.0224(16) -0.0006(12) 0.0003(12) 0.0073(12)
C20 0.0147(15) 0.0259(17) 0.0169(15) 0.0021(12) 0.0029(12) 0.0102(13)
C21 0.0177(16) 0.0213(16) 0.0252(17) 0.0075(13) 0.0055(13) 0.0083(13)
C22 0.0210(17) 0.0241(17) 0.0183(16) 0.0001(13) 0.0021(13) 0.0088(14)
C22A 0.0278(19) 0.0320(19) 0.0209(17) 0.0074(14) 0.0033(14) 0.0146(16)
C23 0.0208(16) 0.0265(17) 0.0142(15) 0.0001(12) 0.0053(13) 0.0105(14)
C24 0.0244(17) 0.0237(17) 0.0159(15) -0.0007(12) 0.0087(13) 0.0072(14)
C25 0.0296(19) 0.0248(17) 0.0199(16) -0.0011(13) 0.0073(14) 0.0139(15)
C26 0.0217(17) 0.0303(18) 0.0143(15) -0.0003(13) 0.0073(13) 0.0114(14)
C27 0.0245(17) 0.0297(18) 0.0102(14) 0.0035(12) 0.0076(13) 0.0102(14)
C28 0.0272(18) 0.0261(17) 0.0150(15) 0.0041(13) 0.0090(13) 0.0113(15)
C29 0.0222(17) 0.0298(18) 0.0204(16) 0.0000(14) 0.0102(14) 0.0113(15)
C30 0.0219(17) 0.0276(18) 0.0307(19) -0.0050(15) 0.0074(15) 0.0118(15)
C31 0.0234(18) 0.0232(17) 0.038(2) 0.0006(15) 0.0133(16) 0.0136(15)
C32 0.0290(19) 0.0298(19) 0.0257(17) 0.0037(14) 0.0123(15) 0.0194(16)
C33 0.0290(19) 0.0264(18) 0.0222(17) -0.0018(14) 0.0112(15) 0.0132(15)
C34 0.0235(17) 0.0236(17) 0.0226(16) 0.0004(13) 0.0135(14) 0.0110(14)
C35 0.041(3) 0.027(2) 0.138(6) 0.020(3) -0.004(3) 0.013(2)
C36A 0.069(7) 0.020(4) 0.062(7) 0.012(4) 0.021(6) 0.017(4)
C36B 0.053(7) 0.033(5) 0.112(11) 0.025(6) 0.023(7) 0.028(5)
C37A 0.19(2) 0.066(9) 0.159(18) 0.046(10) 0.128(17) 0.085(12)
C37B 0.50(6) 0.064(11) 0.090(15) 0.045(11) -0.05(2) 0.04(2)
C38 0.031(2) 0.0237(18) 0.036(2) 0.0020(15) 0.0122(16) 0.0145(16)
C39 0.037(2) 0.031(2) 0.036(2) 0.0063(16) 0.0122(18) 0.0212(18)
C40 0.032(2) 0.034(2) 0.035(2) 0.0021(17) 0.0138(17) 0.0157(17)
C41 0.0199(16) 0.0161(15) 0.0160(15) -0.0001(12) 0.0039(12) 0.0061(12)
C42 0.0184(16) 0.0189(16) 0.0199(16) -0.0011(12) 0.0019(13) 0.0095(13)
C43 0.0225(17) 0.0247(17) 0.0222(16) -0.0010(13) 0.0071(14) 0.0127(14)
C44 0.0255(18) 0.0291(18) 0.0148(15) 0.0020(13) 0.0053(13) 0.0150(15)
C45 0.0192(16) 0.0205(16) 0.0205(16) -0.0006(12) 0.0048(13) 0.0106(13)
C46 0.0206(16) 0.0238(17) 0.0201(16) -0.0020(13) 0.0080(13) 0.0100(14)
C47 0.0220(17) 0.0269(18) 0.0294(18) 0.0059(14) 0.0123(15) 0.0144(14)
C48 0.043(2) 0.039(2) 0.032(2) 0.0137(17) 0.0191(18) 0.0301(19)
C49 0.063(4) 0.056(3) 0.097(5) 0.047(3) 0.038(3) 0.029(3)
C50 0.034(2) 0.048(2) 0.0232(18) 0.0058(16) 0.0110(16) 0.0305(19)
C51 0.055(3) 0.095(4) 0.028(2) 0.020(2) 0.021(2) 0.052(3)
C52 0.070(4) 0.137(6) 0.056(3) 0.058(4) 0.036(3) 0.065(4)
C53 0.0218(16) 0.0187(15) 0.0253(17) 0.0046(13) 0.0148(14) 0.0112(13)
C54 0.0214(17) 0.0280(18) 0.0217(16) 0.0065(13) 0.0137(14) 0.0134(14)
C55 0.0251(18) 0.0234(17) 0.0279(18) 0.0031(14) 0.0142(15) 0.0102(14)
C56 0.0304(19) 0.0246(17) 0.0265(18) 0.0068(14) 0.0175(15) 0.0147(15)
C57 0.0261(18) 0.0302(18) 0.0231(17) 0.0052(14) 0.0148(14) 0.0155(15)
C58 0.0255(17) 0.0228(17) 0.0243(17) 0.0014(13) 0.0140(14) 0.0127(14)
C59 0.035(2) 0.032(2) 0.0247(18) 0.0030(15) 0.0104(16) 0.0216(17)
C60 0.053(3) 0.037(2) 0.026(2) 0.0041(17) 0.0066(19) 0.022(2)
C61 0.095(7) 0.086(6) 0.065(5) 0.033(5) 0.022(5) 0.063(6)
C62 0.037(2) 0.030(2) 0.038(2) 0.0139(17) 0.0203(18) 0.0150(17)
C63 0.062(3) 0.030(2) 0.047(3) 0.013(2) 0.025(2) 0.011(2)
C64 0.229(12) 0.047(4) 0.148(8) 0.041(5) 0.137(9) 0.027(6)
C65 0.0208(16) 0.0149(15) 0.0235(16) -0.0035(12) 0.0036(13) 0.0057(13)
C66 0.0230(17) 0.0184(16) 0.0239(17) -0.0018(13) 0.0067(14) 0.0067(13)
C67 0.0257(18) 0.0195(16) 0.0309(19) -0.0013(14) 0.0126(15) 0.0090(14)
C68 0.0281(19) 0.0189(17) 0.034(2) -0.0010(14) 0.0089(16) 0.0123(15)
C69 0.0296(19) 0.0169(16) 0.0318(19) 0.0015(14) 0.0114(16) 0.0099(14)
C70 0.0245(18) 0.0163(16) 0.0338(19) 0.0004(14) 0.0116(15) 0.0082(14)
C71 0.032(2) 0.031(2) 0.036(2) 0.0078(16) 0.0136(17) 0.0158(17)
C72 0.063(3) 0.050(3) 0.047(3) 0.023(2) 0.030(2) 0.037(3)
C73 0.182(9) 0.100(5) 0.100(5) 0.073(5) 0.095(6) 0.111(6)
C74 0.047(3) 0.029(2) 0.046(2) 0.0075(18) 0.020(2) 0.0235(19)
C75 0.052(3) 0.041(3) 0.078(4) 0.018(3) 0.019(3) 0.031(2)
C76 0.076(6) 0.026(3) 0.46(2) -0.005(7) 0.053(9) 0.029(4)
C100 0.052(5) 0.153(11) 0.306(18) 0.122(12) 0.009(8) 0.026(6)
C101 0.061(5) 0.116(8) 0.169(11) -0.002(7) -0.015(6) -0.018(5)
C102 0.144(8) 0.088(6) 0.097(6) -0.006(5) 0.057(6) 0.045(6)
C103 0.41(3) 0.154(11) 0.135(11) 0.000(9) 0.036(13) 0.205(16)
C104 0.084(6) 0.081(6) 0.171(10) 0.021(6) 0.042(6) 0.025(5)
C105 0.156(10) 0.149(9) 0.203(12) 0.077(9) 0.151(10) 0.090(8)
C201 0.033(2) 0.054(3) 0.049(3) -0.002(2) 0.011(2) 0.011(2)
C202 0.031(2) 0.067(3) 0.038(2) -0.007(2) 0.0048(19) 0.015(2)
C203 0.033(2) 0.062(3) 0.047(3) -0.013(2) 0.001(2) 0.018(2)
C204 0.030(2) 0.056(3) 0.055(3) -0.004(2) 0.000(2) 0.017(2)
C205 0.030(2) 0.054(3) 0.047(3) 0.003(2) 0.008(2) 0.014(2)
C206 0.023(2) 0.054(3) 0.040(2) -0.006(2) 0.0075(18) 0.0152(19)
C207 0.041(3) 0.060(3) 0.048(3) -0.001(2) 0.021(2) 0.022(2)
C208 0.064(4) 0.057(4) 0.075(4) -0.005(3) 0.001(3) 0.025(3)
C209 0.057(3) 0.081(4) 0.046(3) -0.009(3) 0.015(3) 0.020(3)
C22B 0.048(3) 0.051(3) 0.0203(19) 0.0102(18) 0.0076(18) 0.024(2)
C301 0.032(2) 0.0193(17) 0.036(2) 0.0065(15) 0.0098(17) 0.0077(15)
C302 0.0236(19) 0.033(2) 0.032(2) 0.0052(16) 0.0089(16) 0.0103(16)
C303 0.036(2) 0.031(2) 0.037(2) 0.0015(17) 0.0133(18) 0.0170(18)
C304 0.040(2) 0.035(2) 0.045(2) 0.0173(19) 0.020(2) 0.0226(19)
C305 0.049(3) 0.039(2) 0.032(2) 0.0139(17) 0.0195(19) 0.025(2)
C306 0.037(2) 0.032(2) 0.037(2) 0.0044(17) 0.0129(18) 0.0182(18)
C307 0.072(4) 0.040(3) 0.053(3) 0.006(2) 0.026(3) 0.033(3)
C308 0.090(4) 0.043(3) 0.072(4) 0.028(3) 0.045(3) 0.042(3)
C309 0.048(3) 0.046(3) 0.039(2) 0.011(2) 0.020(2) 0.020(2)
C401 0.160(8) 0.118(7) 0.049(4) -0.033(4) 0.034(5) 0.085(7)
C402 0.083(9) 0.095(10) 0.035(5) -0.032(6) 0.011(6) 0.050(8)
C403 0.085(10) 0.132(14) 0.043(7) -0.031(8) 0.033(7) 0.033(10)
C404 0.052(8) 0.139(14) 0.080(10) -0.064(10) 0.035(7) 0.012(9)
C405 0.084(10) 0.056(7) 0.054(7) -0.024(6) 0.039(7) 0.022(7)
C406 0.055(8) 0.119(12) 0.076(9) -0.058(9) 0.018(7) 0.022(8)
C407 0.27(3) 0.21(3) 0.056(10) 0.038(13) 0.061(15) 0.17(3)
C501 0.099(10) 0.220(19) 0.027(5) 0.024(8) 0.017(6) 0.127(13)
C502 0.098(6) 0.164(8) 0.060(4) 0.051(5) 0.024(4) 0.104(7)
C503 0.077(9) 0.124(12) 0.052(7) 0.037(7) 0.030(6) 0.074(9)
C504 0.074(13) 0.141(19) 0.048(7) 0.029(12) -0.005(9) 0.072(13)
C505 0.077(8) 0.122(11) 0.066(7) 0.057(8) 0.048(7) 0.080(9)
C506 0.071(10) 0.122(13) 0.144(15) 0.077(12) 0.067(10) 0.050(10)
C507 0.058(7) 0.092(9) 0.078(8) 0.054(7) 0.044(6) 0.053(7)
N1 0.0418(19) 0.0220(15) 0.0304(17) 0.0073(12) 0.0198(15) 0.0147(14)
N2 0.0352(18) 0.0288(16) 0.0226(15) 0.0090(12) 0.0133(13) 0.0163(14)
N3 0.0241(15) 0.0431(19) 0.0227(15) 0.0090(13) 0.0125(12) 0.0205(14)
N4 0.0271(16) 0.0305(16) 0.0184(14) 0.0070(12) 0.0085(12) 0.0182(13)
N5 0.0363(18) 0.0294(16) 0.0249(15) 0.0004(12) 0.0104(13) 0.0224(14)
N6 0.0264(17) 0.0218(16) 0.059(2) 0.0012(15) 0.0009(16) 0.0132(14)
N7 0.0277(17) 0.0275(17) 0.046(2) 0.0050(14) 0.0113(15) 0.0160(14)
N8 0.0410(19) 0.0219(15) 0.045(2) 0.0121(14) 0.0224(16) 0.0192(14)
N10 0.106(6) 0.105(6) 0.177(9) 0.033(6) 0.056(6) 0.044(5)
N11 0.168(9) 0.095(6) 0.215(11) 0.065(7) 0.114(9) 0.077(6)
O2 0.0241(12) 0.0235(12) 0.0245(12) 0.0044(10) 0.0132(10) 0.0106(10)
O3 0.0217(12) 0.0178(11) 0.0210(12) 0.0020(9) 0.0065(10) 0.0072(9)
O4 0.0204(12) 0.0173(11) 0.0241(12) -0.0008(9) 0.0031(10) 0.0095(10)
O5 0.0221(12) 0.0195(11) 0.0242(12) 0.0040(9) 0.0116(10) 0.0111(10)
O6 0.0211(12) 0.0235(12) 0.0223(12) 0.0029(9) 0.0085(10) 0.0118(10)
O7 0.0198(12) 0.0197(12) 0.0267(13) -0.0003(10) 0.0039(10) 0.0087(10)
O8 0.0244(13) 0.0224(12) 0.0241(12) -0.0012(10) 0.0082(10) 0.0085(10)
O9 0.0272(18) 0.040(2) 0.166(5) 0.042(3) 0.001(2) 0.0042(15)
O10 0.0302(15) 0.0368(16) 0.0422(16) -0.0074(13) 0.0045(13) 0.0211(13)
O11 0.0491(18) 0.0334(15) 0.0257(14) 0.0028(11) 0.0115(12) 0.0278(14)
O12 0.0314(15) 0.0545(18) 0.0206(13) -0.0010(12) 0.0056(11) 0.0255(14)
O13 0.0288(14) 0.0395(16) 0.0317(15) 0.0079(12) 0.0094(12) 0.0171(13)
O14 0.063(2) 0.0349(16) 0.0489(19) 0.0149(14) 0.0413(17) 0.0191(15)
O15 0.0555(19) 0.0286(15) 0.0372(16) 0.0066(12) 0.0218(14) 0.0205(14)
O16 0.0466(19) 0.0247(15) 0.076(2) 0.0088(15) 0.0303(18) 0.0162(14)
O1 0.0232(13) 0.0302(13) 0.0213(12) -0.0015(10) 0.0087(10) 0.0119(11)

loop_
_atom_type_symbol
_atom_type_description
_atom_type_scat_dispersion_real
_atom_type_scat_dispersion_imag
_atom_type_scat_source
C C 0.0033 0.0016 'International Tables Vol C Tables 4.2.6.8 and 6.1.1.4'
H H 0.0000 0.0000 'International Tables Vol C Tables 4.2.6.8 and 6.1.1.4'
N N 0.0061 0.0033 'International Tables Vol C Tables 4.2.6.8 and 6.1.1.4'
O O 0.0106 0.0060 'International Tables Vol C Tables 4.2.6.8 and 6.1.1.4'

loop_
_geom_angle_atom_site_label_1
_geom_angle_atom_site_label_2
_geom_angle_atom_site_label_3
_geom_angle
_geom_angle_site_symmetry_1
_geom_angle_site_symmetry_3
_geom_angle_publ_flag
C27 C1 C2 109.7(3) . . ?
C27 C1 C1A 113.3(3) . . ?
C2 C1 C1A 113.4(3) . . ?
C1B C1A C1 112.9(3) . . ?
C3 C2 C7 117.7(3) . . ?
C3 C2 C1 120.5(3) . . ?
C7 C2 C1 121.9(3) . . ?
C2 C3 C4 121.7(3) . . ?
C2 C3 O2 119.2(3) . . ?
C4 C3 O2 118.9(3) . . ?
C5 C4 C3 118.6(3) . . ?
C4 C5 C6 122.3(3) . . ?
C4 C5 O3 118.6(3) . . ?
C6 C5 O3 118.6(3) . . ?
C5 C6 C7 116.7(3) . . ?
C5 C6 C8 120.8(3) . . ?
C7 C6 C8 122.4(3) . . ?
C2 C7 C6 123.0(3) . . ?
C6 C8 C9 109.9(3) . . ?
C6 C8 C8A 113.2(3) . . ?
C9 C8 C8A 113.1(3) . . ?
C8B C8A C8 112.0(3) . . ?
C14 C9 C10 116.7(3) . . ?
C14 C9 C8 122.2(3) . . ?
C10 C9 C8 121.0(3) . . ?
C11 C10 C9 121.8(3) . . ?
C11 C10 O4 119.2(3) . . ?
C9 C10 O4 118.9(3) . . ?
C10 C11 C12 119.3(3) . . ?
C11 C12 C13 121.6(3) . . ?
C11 C12 O5 118.9(3) . . ?
C13 C12 O5 119.4(3) . . ?
C12 C13 C14 117.1(3) . . ?
C12 C13 C15 121.0(3) . . ?
C14 C13 C15 121.9(3) . . ?
C9 C14 C13 123.6(3) . . ?
C13 C15 C16 110.5(3) . . ?
C13 C15 C15A 112.4(3) . . ?
C16 C15 C15A 113.2(3) . . ?
C15B C15A C15 113.7(3) . . ?
C21 C16 C17 117.5(3) . . ?
C21 C16 C15 122.3(3) . . ?
C17 C16 C15 120.2(3) . . ?
C18 C17 C16 121.3(3) . . ?
C18 C17 O6 119.7(3) . . ?
C16 C17 O6 118.8(3) . . ?
C19 C18 C17 119.4(3) . . ?
C18 C19 C20 121.5(3) . . ?
C18 C19 O7 119.1(3) . . ?
C20 C19 O7 119.2(3) . . ?
C19 C20 C21 117.0(3) . . ?
C19 C20 C22 120.9(3) . . ?
C21 C20 C22 122.1(3) . . ?
C16 C21 C20 123.3(3) . . ?
C23 C22 C20 109.8(3) . . ?
C23 C22 C22A 112.6(3) . . ?
C20 C22 C22A 112.9(3) . . ?
C22B C22A C22 112.3(3) . . ?
C24 C23 C28 116.6(3) . . ?
C24 C23 C22 120.7(3) . . ?
C28 C23 C22 122.7(3) . . ?
C25 C24 C23 122.4(3) . . ?
C25 C24 O8 119.0(3) . . ?
C23 C24 O8 118.3(3) . . ?
C24 C25 C26 118.6(3) . . ?
C27 C26 C25 121.7(3) . . ?
C27 C26 O1 119.3(3) . . ?
C25 C26 O1 118.7(3) . . ?
C26 C27 C28 117.3(3) . . ?
C26 C27 C1 120.7(3) . . ?
C28 C27 C1 122.0(3) . . ?
C27 C28 C23 123.3(3) . . ?
C30 C29 O1 120.4(3) . . ?
C30 C29 C34 120.1(3) . . ?
O1 C29 C34 119.1(3) . . ?
C29 C30 C31 120.1(3) . . ?
C32 C31 C30 119.7(3) . . ?
C32 C31 N6 118.8(3) . . ?
C30 C31 N6 121.4(3) . . ?
C33 C32 C31 119.7(3) . . ?
C33 C32 N5 117.7(3) . . ?
C31 C32 N5 122.6(3) . . ?
C34 C33 C32 120.5(3) . . ?
C33 C34 O2 121.2(3) . . ?
C33 C34 C29 119.7(3) . . ?
O2 C34 C29 118.8(3) . . ?
O9 C35 N6 124.3(5) . . ?
O9 C35 C36A 117.2(6) . . ?
N6 C35 C36A 116.0(6) . . ?
O9 C35 C36B 123.0(6) . . ?
N6 C35 C36B 107.8(6) . . ?
C36A C35 C36B 40.0(6) . . ?
C37B C36A C35 118.7(14) . . ?
C37A C36B C35 118.9(11) . . ?
C407 C37A C36B 146(2) 2_656 . ?
O10 C38 N5 122.5(4) . . ?
O10 C38 C39 121.8(3) . . ?
N5 C38 C39 115.6(3) . . ?
C38 C39 C40 112.9(3) . . ?
C46 C41 O3 120.8(3) . . ?
C46 C41 C42 120.1(3) . . ?
O3 C41 C42 118.5(3) . . ?
C43 C42 C41 119.5(3) . . ?
C43 C42 O4 119.9(3) . . ?
C41 C42 O4 120.3(3) . . ?
C42 C43 C44 121.2(3) . . ?
C43 C44 C45 119.1(3) . . ?
C43 C44 N3 117.6(3) . . ?
C45 C44 N3 123.3(3) . . ?
C46 C45 C44 119.5(3) . . ?
C46 C45 N4 122.3(3) . . ?
C44 C45 N4 118.2(3) . . ?
C41 C46 C45 120.2(3) . . ?
O11 C47 N4 123.6(3) . . ?
O11 C47 C48 122.6(3) . . ?
N4 C47 C48 113.7(3) . . ?
C49 C48 C47 110.6(4) . . ?
O12 C50 N3 122.6(3) . . ?
O12 C50 C51 121.1(4) . . ?
N3 C50 C51 116.3(4) . . ?
C52 C51 C50 113.4(4) . . ?
C58 C53 C54 119.9(3) . . ?
C58 C53 O5 119.8(3) . . ?
C54 C53 O5 120.0(3) . . ?
C55 C54 C53 119.6(3) . . ?
C55 C54 O6 120.7(3) . . ?
C53 C54 O6 119.3(3) . . ?
C54 C55 C56 121.0(3) . . ?
C55 C56 C57 119.4(3) . . ?
C55 C56 N1 116.9(3) . . ?
C57 C56 N1 123.7(3) . . ?
C58 C57 C56 119.4(3) . . ?
C58 C57 N2 120.8(3) . . ?
C56 C57 N2 119.7(3) . . ?
C53 C58 C57 120.6(3) . . ?
O13 C59 N2 123.9(4) . . ?
O13 C59 C60 120.9(4) . . ?
N2 C59 C60 115.2(4) . . ?
C59 C60 C61 110.7(4) . . ?
C59 C60 C64A 113.3(8) . . ?
C61 C60 C64A 95.8(5) . . ?
O14 C62 N1 123.2(4) . . ?
O14 C62 C63 121.2(4) . . ?
N1 C62 C63 115.6(4) . . ?
C64 C63 C62 111.9(5) . . ?
C70 C65 O7 120.7(3) . . ?
C70 C65 C66 119.8(3) . . ?
O7 C65 C66 119.2(3) . . ?
C67 C66 O8 120.2(3) . . ?
C67 C66 C65 119.8(3) . . ?
O8 C66 C65 119.6(3) . . ?
C66 C67 C68 121.0(3) . . ?
C67 C68 C69 119.3(3) . . ?
C67 C68 N7 117.0(3) . . ?
C69 C68 N7 123.8(4) . . ?
C70 C69 C68 119.7(3) . . ?
C70 C69 N8 121.5(3) . . ?
C68 C69 N8 118.8(3) . . ?
C65 C70 C69 120.4(3) . . ?
O15 C71 N8 123.4(4) . . ?
O15 C71 C72 121.1(4) . . ?
N8 C71 C72 115.5(4) . . ?
C73 C72 C71 117.5(4) . . ?
O16 C74 N7 123.6(4) . . ?
O16 C74 C75 122.2(4) . . ?
N7 C74 C75 114.2(4) . . ?
C76 C75 C74 112.2(5) . . ?
N10 C100 C101 119.4(9) . . ?
N11 C101 C100 109.5(7) . . ?
C103 C102 N10 109.5(9) . . ?
C102 C103 N11 117.4(11) . . ?
C102 C103 C104 101.7(11) . . ?
N11 C103 C104 45.2(6) . . ?
C105 C104 N11 117.4(9) . . ?
C105 C104 C103 93.6(8) . . ?
N11 C104 C103 48.5(8) . . ?
C104 C105 N10 111.0(7) . . ?
C202 C201 C206 121.5(5) . . ?
C203 C202 C201 117.9(5) . . ?
C203 C202 C209 120.6(5) . . ?
C201 C202 C209 121.6(5) . . ?
C204 C203 C202 122.4(5) . . ?
C203 C204 C205 118.4(5) . . ?
C203 C204 C208 119.9(5) . . ?
C205 C204 C208 121.7(5) . . ?
C206 C205 C204 121.2(5) . . ?
C205 C206 C201 118.6(5) . . ?
C205 C206 C207 122.1(5) . . ?
C201 C206 C207 119.3(5) . . ?
C302 C301 C306 121.3(4) . . ?
C301 C302 C303 118.4(4) . . ?
C301 C302 C309 121.1(4) . . ?
C303 C302 C309 120.5(4) . . ?
C304 C303 C302 122.0(4) . . ?
C303 C304 C305 118.0(4) . . ?
C303 C304 C308 120.8(4) . . ?
C305 C304 C308 121.3(4) . . ?
C304 C305 C306 121.6(4) . . ?
C301 C306 C305 118.6(4) . . ?
C301 C306 C307 120.3(4) . . ?
C305 C306 C307 121.1(4) . . ?
C405 C401 C402 124.2(13) 2_656 . ?
C405 C401 C401 120.7(12) 2_656 2_656 ?
C402 C401 C401 115.1(12) . 2_656 ?
C405 C401 C404 31.1(8) 2_656 2_656 ?
C402 C401 C404 155.2(11) . 2_656 ?
C401 C401 C404 89.7(8) 2_656 2_656 ?
C401 C402 C403 110.0(13) . . ?
C404 C403 C402 124.5(19) . . ?
C404 C403 C407 120(2) . . ?
C402 C403 C407 115.2(17) . . ?
C405 C404 C403 137(2) . . ?
C405 C404 C401 36.1(11) . 2_656 ?
C403 C404 C401 100.7(15) . 2_656 ?
C404 C405 C401 112.8(17) . 2_656 ?
C404 C405 C406 136.2(19) . . ?
C401 C405 C406 110.9(17) 2_656 . ?
C37A C407 C403 121(2) 2_656 . ?
C504 C502 C504 47.1(14) . 2_566 ?
C504 C502 C501 147.0(14) . . ?
C504 C502 C501 165.7(15) 2_566 . ?
C504 C502 C507 115.4(11) . 2_566 ?
C504 C502 C507 69.2(10) 2_566 2_566 ?
C501 C502 C507 97.3(11) . 2_566 ?
C504 C502 C503 62.7(10) . . ?
C504 C502 C503 109.0(12) 2_566 . ?
C501 C502 C503 84.6(10) . . ?
C507 C502 C503 177.9(9) 2_566 . ?
C505 C503 C504 74.1(12) . . ?
C505 C503 C502 122.0(11) . . ?
C504 C503 C502 48.1(9) . . ?
C504 C504 C502 69(2) 2_566 . ?
C504 C504 C502 64(2) 2_566 2_566 ?
C502 C504 C502 132.9(14) . 2_566 ?
C504 C504 C503 137(3) 2_566 . ?
C502 C504 C503 69.2(13) . . ?
C502 C504 C503 156.1(18) 2_566 . ?
C504 C504 C507 125(3) 2_566 . ?
C502 C504 C507 163.0(14) . . ?
C502 C504 C507 61.5(11) 2_566 . ?
C503 C504 C507 95.2(12) . . ?
C504 C504 C505 165(2) 2_566 . ?
C502 C504 C505 115.8(14) . . ?
C502 C504 C505 109.8(16) 2_566 . ?
C503 C504 C505 46.8(8) . . ?
C507 C504 C505 48.4(8) . . ?
C503 C505 C507 121.8(15) . . ?
C503 C505 C506 120.6(12) . . ?
C507 C505 C506 117.6(14) . . ?
C503 C505 C504 59.1(12) . . ?
C507 C505 C504 62.7(11) . . ?
C506 C505 C504 176.1(11) . . ?
C505 C507 C502 118.0(12) . 2_566 ?
C505 C507 C504 68.9(11) . . ?
C502 C507 C504 49.3(8) 2_566 . ?
C62 N1 C56 125.1(3) . . ?
C59 N2 C57 127.2(3) . . ?
C50 N3 C44 124.9(3) . . ?
C47 N4 C45 127.7(3) . . ?
C38 N5 C32 125.5(3) . . ?
C35 N6 C31 127.1(4) . . ?
C74 N7 C68 125.2(3) . . ?
C71 N8 C69 126.9(3) . . ?
C100 N10 C102 97.2(10) . . ?
C100 N10 C105 111.6(11) . . ?
C102 N10 C105 104.6(8) . . ?
C104 N11 C101 113.3(9) . . ?
C104 N11 C103 86.3(11) . . ?
C101 N11 C103 105.3(9) . . ?
C34 O2 C3 116.9(2) . . ?
C41 O3 C5 119.3(2) . . ?
C42 O4 C10 115.1(2) . . ?
C53 O5 C12 116.2(2) . . ?
C54 O6 C17 117.2(2) . . ?
C65 O7 C19 117.3(2) . . ?
C66 O8 C24 116.5(3) . . ?
C29 O1 C26 116.2(3) . . ?
CZ2 CZ1 CZ4 78.2(18) . . ?
CZ1 CZ2 CZ1 180(2) 2_657 . ?
CZ1 CZ2 CZ4 56.2(14) 2_657 2_657 ?
CZ1 CZ2 CZ4 123.8(14) . 2_657 ?
CZ1 CZ2 CZ4 123.8(14) 2_657 . ?
CZ1 CZ2 CZ4 56.2(14) . . ?
CZ4 CZ2 CZ4 180.0(16) 2_657 . ?
CZ1 CZ4 CZ2 45.7(13) . . ?

loop_
_geom_bond_atom_site_label_1
_geom_bond_atom_site_label_2
_geom_bond_distance
_geom_bond_site_symmetry_2
_geom_bond_publ_flag
C1 C27 1.527(5) . ?
C1 C2 1.530(5) . ?
C1 C1A 1.532(5) . ?
C1A C1B 1.518(5) . ?
C2 C3 1.387(5) . ?
C2 C7 1.388(5) . ?
C3 C4 1.389(5) . ?
C3 O2 1.404(4) . ?
C4 C5 1.382(5) . ?
C5 C6 1.393(5) . ?
C5 O3 1.402(4) . ?
C6 C7 1.396(5) . ?
C6 C8 1.522(5) . ?
C8 C9 1.524(5) . ?
C8 C8A 1.542(5) . ?
C8A C8B 1.524(6) . ?
C9 C14 1.388(5) . ?
C9 C10 1.394(5) . ?
C10 C11 1.381(5) . ?
C10 O4 1.401(4) . ?
C11 C12 1.382(5) . ?
C12 C13 1.389(5) . ?
C12 O5 1.401(4) . ?
C13 C14 1.391(5) . ?
C13 C15 1.522(5) . ?
C15 C16 1.532(5) . ?
C15 C15A 1.533(5) . ?
C15A C15B 1.504(6) . ?
C16 C21 1.379(5) . ?
C16 C17 1.389(5) . ?
C17 C18 1.384(5) . ?
C17 O6 1.400(4) . ?
C18 C19 1.380(5) . ?
C19 C20 1.391(5) . ?
C19 O7 1.406(4) . ?
C20 C21 1.394(5) . ?
C20 C22 1.523(5) . ?
C22 C23 1.521(5) . ?
C22 C22A 1.538(5) . ?
C22A C22B 1.523(6) . ?
C23 C24 1.394(5) . ?
C23 C28 1.395(5) . ?
C24 C25 1.378(5) . ?
C24 O8 1.404(4) . ?
C25 C26 1.395(5) . ?
C26 C27 1.389(5) . ?
C26 O1 1.400(4) . ?
C27 C28 1.390(5) . ?
C29 C30 1.377(5) . ?
C29 O1 1.389(4) . ?
C29 C34 1.397(5) . ?
C30 C31 1.397(5) . ?
C31 C32 1.392(5) . ?
C31 N6 1.416(5) . ?
C32 C33 1.390(5) . ?
C32 N5 1.425(5) . ?
C33 C34 1.379(5) . ?
C34 O2 1.390(4) . ?
C35 O9 1.221(6) . ?
C35 N6 1.326(6) . ?
C35 C36A 1.612(11) . ?
C35 C36B 1.645(12) . ?
C36A C37B 1.43(4) . ?
C36B C37A 1.62(2) . ?
C37A C407 1.19(3) 2_656 ?
C38 O10 1.229(5) . ?
C38 N5 1.358(5) . ?
C38 C39 1.507(6) . ?
C39 C40 1.510(6) . ?
C41 C46 1.384(5) . ?
C41 O3 1.393(4) . ?
C41 C42 1.393(5) . ?
C42 C43 1.376(5) . ?
C42 O4 1.394(4) . ?
C43 C44 1.388(5) . ?
C44 C45 1.403(5) . ?
C44 N3 1.423(4) . ?
C45 C46 1.392(5) . ?
C45 N4 1.409(4) . ?
C47 O11 1.223(4) . ?
C47 N4 1.355(5) . ?
C47 C48 1.515(5) . ?
C48 C49 1.502(7) . ?
C50 O12 1.229(5) . ?
C50 N3 1.351(5) . ?
C50 C51 1.509(6) . ?
C51 C52 1.478(7) . ?
C53 C58 1.381(5) . ?
C53 C54 1.390(5) . ?
C53 O5 1.395(4) . ?
C54 C55 1.379(5) . ?
C54 O6 1.393(4) . ?
C55 C56 1.386(5) . ?
C56 C57 1.395(5) . ?
C56 N1 1.432(5) . ?
C57 C58 1.392(5) . ?
C57 N2 1.415(5) . ?
C59 O13 1.226(5) . ?
C59 N2 1.342(5) . ?
C59 C60 1.516(5) . ?
C60 C61 1.530(9) . ?
C60 C64A 1.653(10) . ?
C62 O14 1.232(5) . ?
C62 N1 1.347(5) . ?
C62 C63 1.510(6) . ?
C63 C64 1.504(9) . ?
C65 C70 1.383(5) . ?
C65 O7 1.391(4) . ?
C65 C66 1.393(5) . ?
C66 C67 1.376(5) . ?
C66 O8 1.392(4) . ?
C67 C68 1.389(5) . ?
C68 C69 1.396(5) . ?
C68 N7 1.428(5) . ?
C69 C70 1.392(5) . ?
C69 N8 1.421(5) . ?
C71 O15 1.228(5) . ?
C71 N8 1.352(5) . ?
C71 C72 1.516(6) . ?
C72 C73 1.498(7) . ?
C74 O16 1.220(5) . ?
C74 N7 1.357(5) . ?
C74 C75 1.516(6) . ?
C75 C76 1.465(8) . ?
C100 N10 1.284(12) . ?
C100 C101 1.493(15) . ?
C101 N11 1.468(13) . ?
C102 C103 1.355(14) . ?
C102 N10 1.505(12) . ?
C103 N11 1.517(15) . ?
C103 C104 2.020(19) . ?
C104 C105 1.401(12) . ?
C104 N11 1.436(12) . ?
C105 N10 1.515(12) . ?
C201 C202 1.393(7) . ?
C201 C206 1.398(7) . ?
C202 C203 1.373(8) . ?
C202 C209 1.511(8) . ?
C203 C204 1.372(8) . ?
C204 C205 1.404(7) . ?
C204 C208 1.501(8) . ?
C205 C206 1.364(7) . ?
C206 C207 1.509(6) . ?
C301 C302 1.386(6) . ?
C301 C306 1.386(6) . ?
C302 C303 1.390(6) . ?
C302 C309 1.513(6) . ?
C303 C304 1.386(6) . ?
C304 C305 1.387(6) . ?
C304 C308 1.496(6) . ?
C305 C306 1.394(6) . ?
C306 C307 1.521(6) . ?
C401 C405 1.293(16) 2_656 ?
C401 C402 1.386(15) . ?
C401 C401 1.71(2) 2_656 ?
C401 C404 2.02(3) 2_656 ?
C402 C403 1.41(2) . ?
C403 C404 1.31(2) . ?
C403 C407 1.58(3) . ?
C404 C405 1.13(2) . ?
C404 C401 2.02(3) 2_656 ?
C405 C401 1.293(16) 2_656 ?
C405 C406 1.335(19) . ?
C407 C37A 1.19(3) 2_656 ?
C501 C502 1.454(13) . ?
C502 C504 1.31(2) . ?
C502 C504 1.35(2) 2_566 ?
C502 C507 1.566(16) 2_566 ?
C502 C503 1.641(18) . ?
C503 C505 1.324(19) . ?
C503 C504 1.56(2) . ?
C504 C504 1.06(3) 2_566 ?
C504 C502 1.35(2) 2_566 ?
C504 C507 1.66(3) . ?
C504 C505 1.75(2) . ?
C505 C507 1.402(15) . ?
C505 C506 1.54(2) . ?
C507 C502 1.566(16) 2_566 ?
CZ1 CZ2 1.31(3) . ?
CZ1 CZ4 1.52(3) . ?
CZ2 CZ1 1.31(3) 2_657 ?
CZ2 CZ4 1.79(3) 2_657 ?
CZ2 CZ4 1.79(3) . ?
